data_4508006
loop_
_publ_author_name
'Bhattacharya, Suman'
'Saraswatula, Viswanadha G.'
'Saha, Binoy K.'

_publ_section_title
;
 Thermal Expansion in Alkane Diacids---Another Property Showing
 Alternation in an Odd--Even Series
;
_journal_issue 8
_journal_name_full 'Crystal Growth &amp; Design'
_journal_page_first 3651
_journal_paper_doi 10.1021/cg400668w
_journal_volume 13
_journal_year 2013
_chemical_formula_moiety 'C5 H8 O4'
_chemical_formula_sum 'C5 H8 O4'
_chemical_formula_weight 132.11
_chemical_name_common C5-180-beta-polymorph
_chemical_name_systematic '1,5-Pentanedioic acid'
_space_group_crystal_system monoclinic
_space_group_IT_number 15
_space_group_name_Hall '-C 2yc'
_space_group_name_H-M_alt 'C 1 2/c 1'
_symmetry_space_group_name_Hall '-C 2yc'
_symmetry_space_group_name_H-M 'C 1 2/c 1'
_atom_sites_solution_hydrogens geom
_atom_sites_solution_primary direct
_atom_sites_solution_secondary difmap
_audit_creation_date 2012-11-19
_audit_creation_method
;
  Olex2 1.2
  (compiled 2012.05.09 svn.r2324, GUI svn.r4230)
;
_cell_angle_alpha 90.00
_cell_angle_beta 97.85(2)
_cell_angle_gamma 90.00
_cell_formula_units_Z 4
_cell_length_a 12.978(4)
_cell_length_b 4.7560(9)
_cell_length_c 9.7382(19)
_cell_measurement_reflns_used 415
_cell_measurement_temperature 180(2)
_cell_measurement_theta_max 28.8504
_cell_measurement_theta_min 4.5495
_cell_volume 595.4(2)
_computing_cell_refinement
;
CrysAlisPro, Agilent Technologies,
Version 1.171.36.20 (release 27-06-2012 CrysAlis171 .NET)
(compiled Jul 11 2012,15:38:31)
;
_computing_data_collection
;
CrysAlisPro, Agilent Technologies,
Version 1.171.36.20 (release 27-06-2012 CrysAlis171 .NET)
(compiled Jul 11 2012,15:38:31)
;
_computing_data_reduction
;
CrysAlisPro, Agilent Technologies,
Version 1.171.36.20 (release 27-06-2012 CrysAlis171 .NET)
(compiled Jul 11 2012,15:38:31)
;
_computing_molecular_graphics
;
O. V. Dolomanov, L. J. Bourhis, R. J. Gildea, J. A. K. Howard and H. Puschmann,
OLEX2: a complete structure solution, refinement and analysis program.
J. Appl. Cryst. (2009). 42, 339-341.
;
_computing_publication_material
;
O. V. Dolomanov, L. J. Bourhis, R. J. Gildea, J. A. K. Howard and H. Puschmann,
OLEX2: a complete structure solution, refinement and analysis program.
J. Appl. Cryst. (2009). 42, 339-341.
;
_computing_structure_refinement
;
SHELXL, G.M. Sheldrick, Acta Cryst.
(2008). A64, 112-122
;
_computing_structure_solution
;
SHELXS, G.M. Sheldrick, Acta Cryst.
(2008). A64, 112-122
;
_diffrn_ambient_temperature 180(2)
_diffrn_detector_area_resol_mean 15.9821
_diffrn_measured_fraction_theta_full 0.992
_diffrn_measured_fraction_theta_max 0.992
_diffrn_measurement_details
;
  1 omega  -79.00  -38.00   1.0000    5.0000
omega____ theta____ kappa____ phi______ frames
    -      -17.3397  133.0000  160.0000 41

  2 omega  -35.00   31.00   1.0000    5.0000
omega____ theta____ kappa____ phi______ frames
    -      -17.3397   37.0000  -90.0000 66

  3 omega  -35.00   56.00   1.0000    5.0000
omega____ theta____ kappa____ phi______ frames
    -      -17.3397    0.0000 -150.0000 91

  4 omega  -87.00  -18.00   1.0000    5.0000
omega____ theta____ kappa____ phi______ frames
    -      -17.3397  -77.0000 -150.0000 69
;
_diffrn_measurement_device_type 'Xcalibur, Eos'
_diffrn_measurement_method '\w scans'
_diffrn_orient_matrix_UB_11 -0.0328833000
_diffrn_orient_matrix_UB_12 -0.1171730000
_diffrn_orient_matrix_UB_13 -0.0181998000
_diffrn_orient_matrix_UB_21 0.0444428000
_diffrn_orient_matrix_UB_22 -0.0863814000
_diffrn_orient_matrix_UB_23 -0.0014689000
_diffrn_orient_matrix_UB_31 0.0003115000
_diffrn_orient_matrix_UB_32 -0.0315522000
_diffrn_orient_matrix_UB_33 0.0711632000
_diffrn_radiation_monochromator graphite
_diffrn_radiation_type 'Mo K\a'
_diffrn_radiation_wavelength 0.7107
_diffrn_reflns_av_R_equivalents 0.0000
_diffrn_reflns_av_unetI/netI 0.0104
_diffrn_reflns_limit_h_max 15
_diffrn_reflns_limit_h_min -12
_diffrn_reflns_limit_k_max 5
_diffrn_reflns_limit_k_min -5
_diffrn_reflns_limit_l_max 11
_diffrn_reflns_limit_l_min -11
_diffrn_reflns_number 897
_diffrn_reflns_theta_full 25.00
_diffrn_reflns_theta_max 25.00
_diffrn_reflns_theta_min 4.23
_diffrn_source 'Enhance (Mo) X-ray Source'
_exptl_absorpt_coefficient_mu 0.129
_exptl_absorpt_correction_T_max 1.00000
_exptl_absorpt_correction_T_min 0.94596
_exptl_absorpt_correction_type multi-scan
_exptl_absorpt_process_details
;
CrysAlisPro, Agilent Technologies,
Version 1.171.36.20 (release 27-06-2012 CrysAlis171 .NET)
(compiled Jul 11 2012,15:38:31)
Empirical absorption correction using spherical harmonics,
 implemented in SCALE3 ABSPACK scaling algorithm.
;
_exptl_crystal_colour colourless
_exptl_crystal_density_diffrn 1.474
_exptl_crystal_density_method 'not measured'
_exptl_crystal_description plate
_exptl_crystal_F_000 280
_exptl_crystal_size_max 0.42
_exptl_crystal_size_mid 0.40
_exptl_crystal_size_min 0.16
_refine_diff_density_max 0.272
_refine_diff_density_min -0.227
_refine_diff_density_rms 0.068
_refine_ls_extinction_method none
_refine_ls_goodness_of_fit_ref 1.173
_refine_ls_hydrogen_treatment mixed
_refine_ls_matrix_type full
_refine_ls_number_parameters 46
_refine_ls_number_reflns 897
_refine_ls_number_restraints 0
_refine_ls_restrained_S_all 1.173
_refine_ls_R_factor_all 0.0754
_refine_ls_R_factor_gt 0.0709
_refine_ls_shift/su_max 0.000
_refine_ls_shift/su_mean 0.000
_refine_ls_structure_factor_coef Fsqd
_refine_ls_weighting_details 'calc w=1/[\s^2^(Fo^2^)+(0.1337P)^2^+0.5698P] where P=(Fo^2^+2Fc^2^)/3'
_refine_ls_weighting_scheme calc
_refine_ls_wR_factor_gt 0.1949
_refine_ls_wR_factor_ref 0.2058
_reflns_number_gt 809
_reflns_number_total 897
_reflns_threshold_expression >2sigma(I)
_cod_data_source_file cg400668w_si_002.cif
_cod_data_source_block C5-180
_cod_original_cell_volume 595.4(3)
_cod_database_code 4508006

loop_
_space_group_symop_id
_space_group_symop_operation_xyz
1 'x, y, z'
2 '-x, y, -z+1/2'
3 'x+1/2, y+1/2, z'
4 '-x+1/2, y+1/2, -z+1/2'
5 '-x, -y, -z'
6 'x, -y, z-1/2'
7 '-x+1/2, -y+1/2, -z'
8 'x+1/2, -y+1/2, z-1/2'

loop_
_atom_site_label
_atom_site_type_symbol
_atom_site_fract_x
_atom_site_fract_y
_atom_site_fract_z
_atom_site_U_iso_or_equiv
_atom_site_adp_type
_atom_site_occupancy
_atom_site_symmetry_multiplicity
_atom_site_calc_flag
_atom_site_refinement_flags
O2 O 0.25737(12) 0.5471(3) 0.38753(18) 0.0272(6) Uani 1 1 d .
O1 O 0.36642(13) 0.1921(3) 0.44971(17) 0.0290(6) Uani 1 1 d .
C2 C 0.41940(17) 0.5573(5) 0.3054(2) 0.0264(7) Uani 1 1 d .
H2A H 0.4565 0.7036 0.3654 0.032 Uiso 1 1 calc R
H2B H 0.3785 0.6543 0.2260 0.032 Uiso 1 1 calc R
C1 C 0.34539(17) 0.4111(4) 0.3860(2) 0.0207(6) Uani 1 1 d .
C3 C 0.5000 0.3724(7) 0.2500 0.0248(8) Uani 1 2 d S
H3A H 0.5343 0.2504 0.3250 0.030 Uiso 0.50 1 calc PR
H3B H 0.4657 0.2504 0.1750 0.030 Uiso 0.50 1 calc PR
H2 H 0.213(3) 0.461(8) 0.459(4) 0.067(10) Uiso 1 1 d .

loop_
_atom_site_aniso_label
_atom_site_aniso_U_11
_atom_site_aniso_U_22
_atom_site_aniso_U_33
_atom_site_aniso_U_23
_atom_site_aniso_U_13
_atom_site_aniso_U_12
O2 0.0214(9) 0.0291(10) 0.0341(10) 0.0032(7) 0.0148(7) 0.0046(7)
O1 0.0258(10) 0.0297(10) 0.0343(10) 0.0073(7) 0.0141(8) 0.0033(7)
C2 0.0235(14) 0.0288(13) 0.0304(13) 0.0049(10) 0.0162(10) 0.0039(9)
C1 0.0193(11) 0.0230(11) 0.0203(12) -0.0040(9) 0.0047(9) 0.0003(8)
C3 0.0245(17) 0.0237(15) 0.0292(17) 0.000 0.0139(14) 0.000

loop_
_atom_type_symbol
_atom_type_description
_atom_type_scat_dispersion_real
_atom_type_scat_dispersion_imag
_atom_type_scat_source
C C 0.0033 0.0016 'International Tables Vol C Tables 4.2.6.8 and 6.1.1.4'
H H 0.0000 0.0000 'International Tables Vol C Tables 4.2.6.8 and 6.1.1.4'
O O 0.0106 0.0060 'International Tables Vol C Tables 4.2.6.8 and 6.1.1.4'

loop_
_geom_angle_atom_site_label_1
_geom_angle_atom_site_label_2
_geom_angle_atom_site_label_3
_geom_angle
_geom_angle_site_symmetry_1
C1 O2 H2 112(2) .
H2A C2 H2B 107.4 .
C1 C2 H2A 108.3 .
C1 C2 H2B 108.3 .
C1 C2 C3 116.1(2) .
C3 C2 H2A 108.3 .
C3 C2 H2B 108.3 .
O2 C1 C2 113.56(19) .
O1 C1 O2 123.1(2) .
O1 C1 C2 123.2(2) .
C2 C3 C2 109.4(3) 2_655
C2 C3 H3A 109.8 2_655
C2 C3 H3A 109.8 .
C2 C3 H3B 109.8 2_655
C2 C3 H3B 109.8 .
H3A C3 H3B 108.3 .

loop_
_geom_bond_atom_site_label_1
_geom_bond_atom_site_label_2
_geom_bond_distance
_geom_bond_site_symmetry_2
O2 C1 1.315(3) .
O2 H2 1.05(4) .
O1 C1 1.224(3) .
C2 H2A 0.9900 .
C2 H2B 0.9900 .
C2 C1 1.492(3) .
C2 C3 1.521(3) .
C3 C2 1.521(3) 2_655
C3 H3A 0.9900 .
C3 H3B 0.9900 .

loop_
_geom_torsion_atom_site_label_1
_geom_torsion_atom_site_label_2
_geom_torsion_atom_site_label_3
_geom_torsion_atom_site_label_4
_geom_torsion
_geom_torsion_site_symmetry_4
C1 C2 C3 C2 -169.6(2) 2_655
C3 C2 C1 O2 -156.28(18) .
C3 C2 C1 O1 26.9(3) .
